data_4101075
_journal_name_full 'Journal of the American Chemical Society'
_journal_paper_doi 10.1021/ja057596g
_journal_year 2006
_chemical_formula_sum 'C41 H86 O3 Si8'
_chemical_formula_weight 851.82
_space_group_IT_number 2
_symmetry_cell_setting triclinic
_symmetry_space_group_name_Hall '-P 1'
_symmetry_space_group_name_H-M 'P -1'
_cell_angle_alpha 76.264(3)
_cell_angle_beta 88.100(4)
_cell_angle_gamma 84.895(4)
_cell_formula_units_Z 2
_cell_length_a 11.3450(5)
_cell_length_b 12.3622(9)
_cell_length_c 20.0696(14)
_cell_measurement_temperature 296(2)
_cell_volume 2723.2(3)
_diffrn_ambient_temperature 296(2)
_exptl_crystal_density_diffrn 1.039
_cod_depositor_comments
;
The following automatic conversions were performed:
'_symmetry_cell_setting' value 'Triclinic' changed to 'triclinic'
according to '/home/saulius/struct/CIF-dictionaries/cif_core.dic'
dictionary named 'cif_core.dic' version 2.4.1 from 2010-06-29.

Automatic conversion script
Id: cif_fix_enum 1527 2010-12-29 10:47:43Z saulius 
;
_cod_database_code 4101075

loop_
_symmetry_equiv_pos_as_xyz
'x, y, z'
'-x, -y, -z'

loop_
_atom_site_label
_atom_site_type_symbol
_atom_site_fract_x
_atom_site_fract_y
_atom_site_fract_z
_atom_site_U_iso_or_equiv
_atom_site_adp_type
_atom_site_occupancy
_atom_site_symmetry_multiplicity
_atom_site_calc_flag
_atom_site_refinement_flags
_atom_site_disorder_assembly
_atom_site_disorder_group
Si1 Si 0.40457(15) 0.36694(16) 0.25649(9) 0.0742(6) Uani 1 1 d . A .
Si2 Si 0.56848(17) 0.4322(2) 0.30183(13) 0.1132(9) Uani 1 1 d . . .
Si3 Si 0.4711(2) 0.3363(3) 0.14739(12) 0.1320(11) Uani 1 1 d . . .
Si4 Si 0.34531(19) 0.2704(2) 0.47350(10) 0.0996(8) Uani 1 1 d . A .
Si5 Si 0.13573(14) 0.68664(14) 0.17672(9) 0.0595(5) Uani 1 1 d . . .
Si6 Si 0.03697(18) 0.68713(17) 0.07321(10) 0.0842(7) Uani 1 1 d . A .
Si7 Si 0.29047(17) 0.80544(17) 0.13773(12) 0.0904(7) Uani 1 1 d . A .
Si8 Si -0.1811(2) 0.8823(2) 0.20067(15) 0.1354(12) Uani 1 1 d D . .
C1 C 0.3062(5) 0.5018(5) 0.2260(3) 0.0586(16) Uani 1 1 d . . .
H1A H 0.3510 0.5633 0.2161 0.070 Uiso 1 1 calc R A .
C2 C 0.1894(5) 0.5342(5) 0.2144(3) 0.0536(15) Uani 1 1 d . A .
C3 C 0.1003(5) 0.4492(5) 0.2280(3) 0.0560(15) Uani 1 1 d . . .
C4 C -0.0158(5) 0.4777(6) 0.2293(3) 0.0756(19) Uani 1 1 d . A .
H4A H -0.0437 0.5526 0.2215 0.113 Uiso 1 1 calc R . .
H4B H -0.0688 0.4227 0.2379 0.113 Uiso 1 1 calc R . .
C5 C 0.1482(5) 0.3286(5) 0.2451(3) 0.0658(17) Uani 1 1 d . A .
H5A H 0.2161 0.3190 0.2150 0.079 Uiso 1 1 calc R . .
O6 O 0.0622(4) 0.2561(4) 0.2373(2) 0.0948(15) Uani 1 1 d . . .
C7 C 0.0437(8) 0.2570(7) 0.1664(4) 0.128(3) Uani 1 1 d . A .
H7A H -0.0157 0.2076 0.1637 0.192 Uiso 1 1 calc R . .
H7B H 0.1164 0.2326 0.1466 0.192 Uiso 1 1 calc R . .
H7C H 0.0180 0.3315 0.1418 0.192 Uiso 1 1 calc R . .
C8 C 0.1905(5) 0.2995(5) 0.3213(3) 0.0638(17) Uani 1 1 d . . .
H8A H 0.1912 0.3736 0.3308 0.077 Uiso 1 1 calc R A .
C11 C 0.3243(5) 0.2550(5) 0.3285(3) 0.0699(18) Uani 1 1 d . A .
C12 C 0.3653(7) 0.1319(6) 0.3279(4) 0.097(2) Uani 1 1 d . . .
C13 C 0.5014(7) 0.1174(7) 0.3238(4) 0.136(3) Uani 1 1 d . A .
H13A H 0.5341 0.1379 0.3621 0.204 Uiso 1 1 calc R . .
H13B H 0.5283 0.1644 0.2819 0.204 Uiso 1 1 calc R . .
H13C H 0.5266 0.0408 0.3248 0.204 Uiso 1 1 calc R . .
C14 C 0.3130(8) 0.1000(6) 0.2655(4) 0.127(3) Uani 1 1 d . A .
H14A H 0.3333 0.1525 0.2241 0.191 Uiso 1 1 calc R . .
H14B H 0.2284 0.1014 0.2704 0.191 Uiso 1 1 calc R . .
H14C H 0.3448 0.0263 0.2633 0.191 Uiso 1 1 calc R . .
C15 C 0.3321(8) 0.0445(6) 0.3938(4) 0.134(3) Uani 1 1 d . A .
H15A H 0.3612 0.0642 0.4333 0.201 Uiso 1 1 calc R . .
H15B H 0.3669 -0.0282 0.3914 0.201 Uiso 1 1 calc R . .
H15C H 0.2476 0.0434 0.3974 0.201 Uiso 1 1 calc R . .
O16 O 0.3666(4) 0.2747(4) 0.3917(2) 0.0796(13) Uani 1 1 d . . .
C21 C 0.6515(6) 0.5254(8) 0.2323(5) 0.152(4) Uani 1 1 d . . .
H21A H 0.7172 0.5505 0.2517 0.228 Uiso 1 1 calc R . .
H21B H 0.5997 0.5888 0.2106 0.228 Uiso 1 1 calc R . .
H21C H 0.6800 0.4848 0.1989 0.228 Uiso 1 1 calc R . .
C22 C 0.5145(7) 0.5232(8) 0.3616(5) 0.142(4) Uani 1 1 d . . .
H22A H 0.5810 0.5491 0.3797 0.213 Uiso 1 1 calc R . .
H22B H 0.4697 0.4808 0.3986 0.213 Uiso 1 1 calc R . .
H22C H 0.4652 0.5862 0.3369 0.213 Uiso 1 1 calc R . .
C23 C 0.6821(7) 0.3212(9) 0.3450(6) 0.198(6) Uani 1 1 d . . .
H23A H 0.7445 0.3552 0.3615 0.298 Uiso 1 1 calc R . .
H23B H 0.7141 0.2797 0.3128 0.298 Uiso 1 1 calc R . .
H23C H 0.6461 0.2717 0.3828 0.298 Uiso 1 1 calc R . .
C31 C 0.6078(12) 0.2402(13) 0.1513(6) 0.289(10) Uani 1 1 d . . .
H31A H 0.6291 0.2318 0.1060 0.433 Uiso 1 1 calc R . .
H31B H 0.5938 0.1685 0.1803 0.433 Uiso 1 1 calc R . .
H31C H 0.6710 0.2705 0.1696 0.433 Uiso 1 1 calc R . .
C32 C 0.5087(10) 0.4765(10) 0.0947(4) 0.188(5) Uani 1 1 d . . .
H32A H 0.5362 0.4694 0.0501 0.283 Uiso 1 1 calc R . .
H32B H 0.5696 0.5035 0.1170 0.283 Uiso 1 1 calc R . .
H32C H 0.4395 0.5282 0.0901 0.283 Uiso 1 1 calc R . .
C33 C 0.3603(10) 0.2959(10) 0.0935(5) 0.188(5) Uani 1 1 d . . .
H33A H 0.3973 0.2858 0.0515 0.282 Uiso 1 1 calc R . .
H33B H 0.2967 0.3537 0.0835 0.282 Uiso 1 1 calc R . .
H33C H 0.3297 0.2274 0.1178 0.282 Uiso 1 1 calc R . .
C41 C 0.4957(7) 0.2441(8) 0.5120(4) 0.147(4) Uani 1 1 d . . .
H41A H 0.5456 0.2994 0.4873 0.220 Uiso 1 1 calc R A .
H41B H 0.5292 0.1712 0.5094 0.220 Uiso 1 1 calc R . .
H41C H 0.4897 0.2484 0.5592 0.220 Uiso 1 1 calc R . .
C42 C 0.2751(7) 0.4071(7) 0.4846(4) 0.125(3) Uani 1 1 d . . .
H42A H 0.3190 0.4664 0.4587 0.188 Uiso 1 1 calc R A .
H42B H 0.2750 0.4082 0.5323 0.188 Uiso 1 1 calc R . .
H42C H 0.1952 0.4173 0.4685 0.188 Uiso 1 1 calc R . .
C43 C 0.2557(8) 0.1592(8) 0.5251(4) 0.135(3) Uani 1 1 d . . .
H43A H 0.1766 0.1695 0.5077 0.203 Uiso 1 1 calc R A .
H43B H 0.2533 0.1638 0.5722 0.203 Uiso 1 1 calc R . .
H43C H 0.2911 0.0871 0.5219 0.203 Uiso 1 1 calc R . .
C51A C 0.0432(9) 0.7687(11) 0.2294(6) 0.061(3) Uiso 0.65 1 d P A 1
H51A H 0.0625 0.8462 0.2118 0.073 Uiso 0.65 1 calc PR A 1
C52A C 0.0670(6) 0.7420(6) 0.3103(3) 0.0784(19) Uiso 0.65 1 d P A 1
C53A C 0.0083(12) 0.6402(11) 0.3459(7) 0.124(4) Uiso 0.65 1 d P A 1
H53A H 0.0427 0.5769 0.3300 0.187 Uiso 0.65 1 calc PR A 1
H53B H -0.0748 0.6511 0.3360 0.187 Uiso 0.65 1 calc PR A 1
H53C H 0.0191 0.6270 0.3945 0.187 Uiso 0.65 1 calc PR A 1
C54A C 0.0078(11) 0.8453(10) 0.3361(6) 0.107(4) Uiso 0.65 1 d P A 1
H54A H -0.0551 0.8816 0.3059 0.160 Uiso 0.65 1 calc PR A 1
H54B H 0.0661 0.8969 0.3364 0.160 Uiso 0.65 1 calc PR A 1
H54C H -0.0234 0.8201 0.3816 0.160 Uiso 0.65 1 calc PR A 1
C55A C 0.1928(10) 0.7381(12) 0.3196(7) 0.117(4) Uiso 0.65 1 d P A 1
H55A H 0.2313 0.6762 0.3039 0.176 Uiso 0.65 1 calc PR A 1
H55B H 0.2089 0.7290 0.3673 0.176 Uiso 0.65 1 calc PR A 1
H55C H 0.2219 0.8064 0.2937 0.176 Uiso 0.65 1 calc PR A 1
O56A O -0.0836(6) 0.7687(6) 0.2121(3) 0.0796(19) Uiso 0.65 1 d P A 1
C51B C 0.0190(18) 0.7330(17) 0.2480(10) 0.060(6) Uiso 0.35 1 d P A 2
H51B H -0.0440 0.6820 0.2578 0.072 Uiso 0.35 1 calc PR A 2
C52B C 0.0670(6) 0.7420(6) 0.3103(3) 0.0784(19) Uiso 0.35 1 d P A 2
C53B C 0.134(2) 0.847(2) 0.3101(13) 0.135(9) Uiso 0.35 1 d P A 2
H53D H 0.2132 0.8365 0.2928 0.202 Uiso 0.35 1 calc PR A 2
H53E H 0.1372 0.8565 0.3561 0.202 Uiso 0.35 1 calc PR A 2
H53F H 0.0935 0.9117 0.2815 0.202 Uiso 0.35 1 calc PR A 2
C54B C 0.149(2) 0.641(2) 0.3484(12) 0.124(8) Uiso 0.35 1 d P A 2
H54D H 0.1633 0.5886 0.3201 0.186 Uiso 0.35 1 calc PR A 2
H54E H 0.1113 0.6059 0.3905 0.186 Uiso 0.35 1 calc PR A 2
H54F H 0.2224 0.6666 0.3581 0.186 Uiso 0.35 1 calc PR A 2
C55B C -0.037(2) 0.755(2) 0.3653(13) 0.130(9) Uiso 0.35 1 d P A 2
H55D H -0.0631 0.6829 0.3862 0.194 Uiso 0.35 1 calc PR A 2
H55E H -0.1017 0.8031 0.3426 0.194 Uiso 0.35 1 calc PR A 2
H55F H -0.0070 0.7867 0.4000 0.194 Uiso 0.35 1 calc PR A 2
O56B O -0.0296(10) 0.8429(10) 0.2104(5) 0.067(3) Uiso 0.35 1 d P A 2
C61 C 0.1319(8) 0.5930(7) 0.0294(4) 0.138(3) Uani 1 1 d . . .
H61A H 0.0958 0.5906 -0.0127 0.207 Uiso 1 1 calc R A .
H61B H 0.1402 0.5191 0.0587 0.207 Uiso 1 1 calc R . .
H61C H 0.2085 0.6208 0.0198 0.207 Uiso 1 1 calc R . .
C62 C 0.0218(7) 0.8297(6) 0.0143(4) 0.114(3) Uani 1 1 d . . .
H62A H -0.0181 0.8266 -0.0266 0.171 Uiso 1 1 calc R A .
H62B H 0.0989 0.8553 0.0024 0.171 Uiso 1 1 calc R . .
H62C H -0.0233 0.8804 0.0369 0.171 Uiso 1 1 calc R . .
C63 C -0.1126(7) 0.6332(8) 0.0818(4) 0.134(3) Uani 1 1 d . . .
H63A H -0.1429 0.6376 0.0370 0.201 Uiso 1 1 calc R A .
H63B H -0.1651 0.6775 0.1053 0.201 Uiso 1 1 calc R . .
H63C H -0.1069 0.5568 0.1075 0.201 Uiso 1 1 calc R . .
C71 C 0.3612(8) 0.7812(8) 0.0559(5) 0.154(4) Uani 1 1 d . . .
H71A H 0.4230 0.8304 0.0420 0.231 Uiso 1 1 calc R A .
H71B H 0.3027 0.7958 0.0207 0.231 Uiso 1 1 calc R . .
H71C H 0.3940 0.7051 0.0632 0.231 Uiso 1 1 calc R . .
C72 C 0.4145(6) 0.7986(7) 0.1991(5) 0.135(3) Uani 1 1 d . . .
H72A H 0.4713 0.8496 0.1778 0.202 Uiso 1 1 calc R A .
H72B H 0.4522 0.7240 0.2107 0.202 Uiso 1 1 calc R . .
H72C H 0.3832 0.8185 0.2399 0.202 Uiso 1 1 calc R . .
C73 C 0.2255(7) 0.9544(6) 0.1191(4) 0.117(3) Uani 1 1 d . . .
H73A H 0.2869 1.0034 0.1033 0.175 Uiso 1 1 calc R A .
H73B H 0.1897 0.9703 0.1601 0.175 Uiso 1 1 calc R . .
H73C H 0.1666 0.9658 0.0843 0.175 Uiso 1 1 calc R . .
C81A C -0.1255(12) 1.0123(10) 0.1737(7) 0.135(5) Uiso 0.65 1 d PD A 1
H81A H -0.1016 1.0238 0.1264 0.202 Uiso 0.65 1 calc PR A 1
H81B H -0.0586 1.0154 0.2010 0.202 Uiso 0.65 1 calc PR A 1
H81C H -0.1857 1.0696 0.1788 0.202 Uiso 0.65 1 calc PR A 1
C82A C -0.2954(10) 0.8591(12) 0.2656(6) 0.110(5) Uiso 0.65 1 d PD A 1
H82A H -0.3360 0.7959 0.2620 0.165 Uiso 0.65 1 calc PR A 1
H82B H -0.3506 0.9241 0.2593 0.165 Uiso 0.65 1 calc PR A 1
H82C H -0.2606 0.8450 0.3101 0.165 Uiso 0.65 1 calc PR A 1
C83A C -0.2697(11) 0.8661(11) 0.1201(6) 0.120(4) Uiso 0.65 1 d PD A 1
H83A H -0.2547 0.7913 0.1143 0.181 Uiso 0.65 1 calc PR A 1
H83B H -0.2443 0.9179 0.0796 0.181 Uiso 0.65 1 calc PR A 1
H83C H -0.3530 0.8815 0.1274 0.181 Uiso 0.65 1 calc PR A 1
C81B C -0.279(2) 0.798(2) 0.2586(13) 0.129(10) Uiso 0.35 1 d PD A 2
H81D H -0.2949 0.7349 0.2410 0.194 Uiso 0.35 1 calc PR A 2
H81E H -0.3517 0.8413 0.2633 0.194 Uiso 0.35 1 calc PR A 2
H81F H -0.2423 0.7715 0.3027 0.194 Uiso 0.35 1 calc PR A 2
C82B C -0.199(2) 0.977(2) 0.1191(11) 0.148(10) Uiso 0.35 1 d PD A 2
H82D H -0.2117 0.9362 0.0851 0.222 Uiso 0.35 1 calc PR A 2
H82E H -0.1296 1.0165 0.1074 0.222 Uiso 0.35 1 calc PR A 2
H82F H -0.2665 1.0293 0.1207 0.222 Uiso 0.35 1 calc PR A 2
C83B C -0.164(2) 1.0102(17) 0.2495(12) 0.120(8) Uiso 0.35 1 d PD A 2
H83D H -0.1133 0.9830 0.2885 0.181 Uiso 0.35 1 calc PR A 2
H83E H -0.2400 1.0358 0.2644 0.181 Uiso 0.35 1 calc PR A 2
H83F H -0.1292 1.0709 0.2182 0.181 Uiso 0.35 1 calc PR A 2
C91 C 0.0914(4) 0.2476(5) 0.3704(2) 0.0748(19) Uani 1 1 d G A .
C92 C 0.0556(5) 0.1415(4) 0.3745(3) 0.102(3) Uani 1 1 d G . .
H92A H 0.0933 0.0964 0.3478 0.122 Uiso 1 1 calc R A .
C93 C -0.0365(6) 0.1027(4) 0.4187(3) 0.125(3) Uani 1 1 d G A .
H93A H -0.0604 0.0317 0.4214 0.150 Uiso 1 1 calc R . .
C94 C -0.0928(4) 0.1700(6) 0.4586(3) 0.125(4) Uani 1 1 d G . .
H94A H -0.1544 0.1440 0.4881 0.150 Uiso 1 1 calc R A .
C95 C -0.0570(4) 0.2761(6) 0.4545(2) 0.108(3) Uani 1 1 d G A .
H95A H -0.0947 0.3211 0.4812 0.129 Uiso 1 1 calc R . .
C96 C 0.0350(5) 0.3149(4) 0.4103(3) 0.079(2) Uani 1 1 d G . .
H96A H 0.0590 0.3858 0.4075 0.095 Uiso 1 1 calc R A .

loop_
_atom_site_aniso_label
_atom_site_aniso_U_11
_atom_site_aniso_U_22
_atom_site_aniso_U_33
_atom_site_aniso_U_23
_atom_site_aniso_U_13
_atom_site_aniso_U_12
Si1 0.0690(12) 0.0779(14) 0.0668(12) -0.0101(10) -0.0035(9) 0.0232(10)
Si2 0.0592(13) 0.138(2) 0.124(2) 0.0014(17) -0.0215(12) 0.0077(13)
Si3 0.145(2) 0.150(3) 0.0812(17) -0.0210(16) 0.0182(15) 0.0699(19)
Si4 0.1054(16) 0.125(2) 0.0620(14) -0.0123(13) -0.0233(11) 0.0101(14)
Si5 0.0574(10) 0.0510(11) 0.0693(12) -0.0132(9) -0.0077(8) 0.0008(8)
Si6 0.1022(15) 0.0781(15) 0.0704(13) -0.0132(11) -0.0258(11) 0.0010(11)
Si7 0.0803(13) 0.0708(15) 0.1196(18) -0.0184(12) 0.0013(12) -0.0159(11)
Si8 0.0930(16) 0.124(2) 0.148(2) 0.0242(18) 0.0270(15) 0.0527(15)
C1 0.060(4) 0.055(4) 0.055(4) -0.005(3) -0.005(3) 0.002(3)
C2 0.052(4) 0.058(4) 0.049(4) -0.011(3) -0.009(3) 0.004(3)
C3 0.065(4) 0.048(4) 0.055(4) -0.012(3) -0.011(3) -0.002(3)
C4 0.066(5) 0.075(5) 0.083(5) -0.008(4) -0.006(3) -0.015(4)
C5 0.080(4) 0.059(5) 0.058(4) -0.012(3) -0.010(3) -0.005(4)
O6 0.135(4) 0.067(3) 0.081(3) -0.002(3) -0.032(3) -0.035(3)
C7 0.185(9) 0.105(7) 0.102(7) -0.020(5) -0.050(6) -0.048(6)
C8 0.081(4) 0.048(4) 0.060(4) -0.009(3) -0.008(3) 0.001(3)
C11 0.088(5) 0.061(5) 0.058(4) -0.015(3) -0.010(3) 0.015(4)
C12 0.139(7) 0.058(5) 0.088(6) -0.015(4) -0.020(5) 0.025(5)
C13 0.138(8) 0.104(7) 0.143(8) -0.013(6) -0.007(6) 0.072(6)
C14 0.200(9) 0.063(6) 0.122(7) -0.039(5) -0.022(6) 0.030(5)
C15 0.198(9) 0.069(6) 0.112(7) 0.013(5) -0.025(6) 0.026(6)
O16 0.088(3) 0.085(3) 0.059(3) -0.008(2) -0.015(2) 0.011(2)
C21 0.074(5) 0.167(9) 0.189(10) 0.012(7) 0.008(5) -0.016(5)
C22 0.122(7) 0.175(10) 0.140(8) -0.048(7) -0.035(6) -0.034(7)
C23 0.090(6) 0.212(12) 0.247(13) 0.033(10) -0.075(7) 0.031(7)
C31 0.309(16) 0.35(2) 0.134(10) -0.025(11) 0.060(10) 0.244(15)
C32 0.220(12) 0.231(13) 0.086(7) 0.013(8) 0.040(7) -0.021(10)
C33 0.283(14) 0.205(12) 0.089(7) -0.066(7) -0.015(8) 0.005(10)
C41 0.138(7) 0.190(10) 0.099(6) -0.013(6) -0.059(6) 0.023(7)
C42 0.132(7) 0.152(8) 0.107(7) -0.071(6) -0.017(5) 0.021(6)
C43 0.151(8) 0.157(9) 0.076(6) 0.015(5) 0.002(5) -0.011(6)
C61 0.173(8) 0.136(8) 0.120(7) -0.073(6) -0.026(6) 0.028(7)
C62 0.151(7) 0.092(6) 0.080(5) 0.013(4) -0.018(5) 0.006(5)
C63 0.121(6) 0.162(9) 0.116(7) -0.005(6) -0.062(5) -0.045(6)
C71 0.158(8) 0.163(9) 0.155(9) -0.061(7) 0.086(7) -0.057(7)
C72 0.090(6) 0.100(7) 0.214(10) -0.028(6) -0.038(6) -0.024(5)
C73 0.129(7) 0.067(5) 0.147(8) -0.005(5) -0.010(5) -0.022(5)
C91 0.090(5) 0.063(5) 0.062(5) 0.005(4) -0.013(4) -0.005(4)
C92 0.132(7) 0.073(6) 0.089(6) 0.010(4) -0.014(5) -0.024(5)
C93 0.135(8) 0.106(8) 0.119(8) 0.022(6) -0.022(6) -0.045(6)
C94 0.106(7) 0.158(10) 0.085(7) 0.032(7) -0.016(5) -0.039(7)
C95 0.085(6) 0.149(9) 0.075(6) 0.002(5) -0.007(4) -0.008(5)
C96 0.080(5) 0.092(6) 0.062(5) -0.007(4) -0.012(4) -0.012(4)

loop_
_geom_bond_atom_site_label_1
_geom_bond_atom_site_label_2
_geom_bond_distance
_geom_bond_site_symmetry_2
_geom_bond_publ_flag
Si1 C1 1.905(6) . ?
Si1 C11 2.005(6) . ?
Si1 Si2 2.380(3) . ?
Si1 Si3 2.396(3) . ?
Si2 C23 1.867(8) . ?
Si2 C21 1.873(8) . ?
Si2 C22 1.885(9) . ?
Si3 C33 1.859(11) . ?
Si3 C31 1.860(9) . ?
Si3 C32 1.880(10) . ?
Si4 O16 1.641(5) . ?
Si4 C42 1.862(8) . ?
Si4 C41 1.867(7) . ?
Si4 C43 1.871(8) . ?
Si5 C51A 1.869(10) . ?
Si5 C2 1.909(6) . ?
Si5 C51B 2.06(2) . ?
Si5 Si7 2.382(3) . ?
Si5 Si6 2.391(2) . ?
Si6 C63 1.866(7) . ?
Si6 C61 1.867(8) . ?
Si6 C62 1.872(7) . ?
Si7 C73 1.878(7) . ?
Si7 C71 1.880(8) . ?
Si7 C72 1.883(8) . ?
Si8 O56A 1.684(7) . ?
Si8 C81A 1.738(12) . ?
Si8 O56B 1.749(11) . ?
Si8 C82B 1.779(18) . ?
Si8 C81B 1.794(17) . ?
Si8 C82A 1.799(10) . ?
Si8 C83A 1.991(11) . ?
Si8 C83B 2.075(17) . ?
C1 C2 1.361(7) . ?
C2 C3 1.495(7) . ?
C3 C4 1.334(7) . ?
C3 C5 1.504(8) . ?
C5 O6 1.418(7) . ?
C5 C8 1.567(7) . ?
O6 C7 1.442(8) . ?
C8 C91 1.550(7) . ?
C8 C11 1.567(8) . ?
C11 O16 1.450(7) . ?
C11 C12 1.554(9) . ?
C12 C13 1.540(10) . ?
C12 C14 1.551(10) . ?
C12 C15 1.555(10) . ?
C51A O56A 1.492(12) . ?
C51A C52A 1.605(12) . ?
C52A C55A 1.441(12) . ?
C52A C53A 1.493(13) . ?
C52A C54A 1.577(13) . ?
C51B O56B 1.46(2) . ?
C91 C92 1.3900 . ?
C91 C96 1.3900 . ?
C92 C93 1.3900 . ?
C93 C94 1.3900 . ?
C94 C95 1.3900 . ?
C95 C96 1.3900 . ?
